data_4114433
loop_
_publ_author_name
'Felicia L. Taw'
'Brian L. Scott'
'Jaqueline L. Kiplinger'

_publ_section_title
;
 Early Transition-Metal Perfluoroalkyl Complexes
;
_journal_name_full 'Journal of the American Chemical Society'
_journal_page_first 14712
_journal_page_last 14713
_journal_paper_doi 10.1021/ja038527+
_journal_volume 125
_journal_year 2003
_chemical_formula_sum 'C11 H10 F4 Ti'
_chemical_formula_weight 266.09
_chemical_name_systematic
; 
 ? 
;
_space_group_IT_number 14
_symmetry_cell_setting monoclinic
_symmetry_space_group_name_Hall '-P 2ybc'
_symmetry_space_group_name_H-M 'P 1 21/c 1'
_atom_sites_solution_hydrogens geom
_atom_sites_solution_primary direct
_atom_sites_solution_secondary difmap
_audit_creation_method SHELXL-97
_cell_angle_alpha 90.00
_cell_angle_beta 93.788(6)
_cell_angle_gamma 90.00
_cell_formula_units_Z 8
_cell_length_a 7.780(3)
_cell_length_b 16.761(6)
_cell_length_c 16.121(6)
_cell_measurement_temperature 203(2)
_cell_volume 2097.6(14)
_computing_cell_refinement 'Bruker SAINT (v. 5.00, Bruker 1998)'
_computing_data_collection 'Siemens SMART (v. 4.202, Siemens 1996)'
_computing_data_reduction 'Bruker SAINT (v. 5.00, Bruker 1998)'
_computing_molecular_graphics 'Bruker AXS SHEXTL (v. 5.10)'
_computing_publication_material 'SHELXL-97 (Sheldrick, 1997)'
_computing_structure_refinement 'SHELXL-97 (Sheldrick, 1997)'
_computing_structure_solution 'SHELXS-97 (Sheldrick, 1990)'
_diffrn_ambient_temperature 203(2)
_diffrn_measured_fraction_theta_full 0.988
_diffrn_measured_fraction_theta_max 0.988
_diffrn_measurement_device_type 'Bruker P4/CCD'
_diffrn_measurement_method '\f scans'
_diffrn_radiation_monochromator graphite
_diffrn_radiation_source 'fine-focus sealed tube'
_diffrn_radiation_type MoK\a
_diffrn_radiation_wavelength 0.71073
_diffrn_reflns_av_R_equivalents 0.0215
_diffrn_reflns_av_sigmaI/netI 0.0154
_diffrn_reflns_limit_h_max 8
_diffrn_reflns_limit_h_min -6
_diffrn_reflns_limit_k_max 18
_diffrn_reflns_limit_k_min -18
_diffrn_reflns_limit_l_max 17
_diffrn_reflns_limit_l_min -17
_diffrn_reflns_number 10974
_diffrn_reflns_theta_full 23.27
_diffrn_reflns_theta_max 23.27
_diffrn_reflns_theta_min 1.75
_diffrn_standards_decay_% '< 2'
_exptl_absorpt_coefficient_mu 0.839
_exptl_absorpt_correction_T_max 0.9208
_exptl_absorpt_correction_T_min 0.7303
_exptl_absorpt_process_details 'SADABS (Sheldrick, 1996)'
_exptl_crystal_colour orange
_exptl_crystal_density_diffrn 1.685
_exptl_crystal_description 'multifaceted block'
_exptl_crystal_F_000 1072
_exptl_crystal_size_max 0.40
_exptl_crystal_size_mid 0.15
_exptl_crystal_size_min 0.10
_refine_diff_density_max 0.542
_refine_diff_density_min -0.324
_refine_diff_density_rms 0.055
_refine_ls_extinction_method none
_refine_ls_goodness_of_fit_ref 1.818
_refine_ls_hydrogen_treatment mixed
_refine_ls_matrix_type full
_refine_ls_number_parameters 289
_refine_ls_number_reflns 2989
_refine_ls_number_restraints 0
_refine_ls_restrained_S_all 1.818
_refine_ls_R_factor_all 0.0417
_refine_ls_R_factor_gt 0.0373
_refine_ls_shift/su_max 0.000
_refine_ls_shift/su_mean 0.000
_refine_ls_structure_factor_coef Fsqd
_refine_ls_weighting_details 'calc w=1/[\s^2^(Fo^2^)+(0.0422P)^2^+0.0000P] where P=(Fo^2^+2Fc^2^)/3'
_refine_ls_weighting_scheme calc
_refine_ls_wR_factor_gt 0.0995
_refine_ls_wR_factor_ref 0.1007
_reflns_number_gt 2754
_reflns_number_total 2989
_reflns_threshold_expression >2sigma(I)
_cod_data_source_file ja0385272Bsi20030915_044914.cif
_cod_data_source_block ccd767
_cod_original_cell_volume 2097.7(13)
_cod_original_sg_symbol_H-M 'P 21/c'
_cod_database_code 4114433

loop_
_symmetry_equiv_pos_as_xyz
'x, y, z'
'-x, y+1/2, -z+1/2'
'-x, -y, -z'
'x, -y-1/2, z-1/2'

loop_
_atom_site_label
_atom_site_type_symbol
_atom_site_fract_x
_atom_site_fract_y
_atom_site_fract_z
_atom_site_U_iso_or_equiv
_atom_site_adp_type
_atom_site_occupancy
_atom_site_symmetry_multiplicity
_atom_site_calc_flag
_atom_site_refinement_flags
Ti1 Ti 0.01951(6) 0.45298(3) 0.30979(3) 0.02848(18) Uani 1 1 d .
Ti2 Ti 0.50323(6) 0.31508(3) -0.00251(3) 0.02861(18) Uani 1 1 d .
F1 F -0.3532(2) 0.50654(12) 0.25483(13) 0.0622(6) Uani 1 1 d .
F2 F -0.3171(3) 0.49193(12) 0.38691(12) 0.0608(6) Uani 1 1 d .
F3 F -0.3494(2) 0.39044(11) 0.30832(12) 0.0562(5) Uani 1 1 d .
F4 F 0.0262(2) 0.39030(9) 0.40300(9) 0.0442(4) Uani 1 1 d .
F5 F 0.1584(2) 0.30599(13) -0.11090(11) 0.0611(5) Uani 1 1 d .
F6 F 0.2062(3) 0.42169(13) -0.05909(15) 0.0782(7) Uani 1 1 d .
F7 F 0.1155(2) 0.32832(16) 0.01636(12) 0.0775(7) Uani 1 1 d .
F8 F 0.5092(2) 0.39388(9) 0.07618(9) 0.0430(4) Uani 1 1 d .
C1 C -0.0895(5) 0.3907(2) 0.18531(17) 0.0458(8) Uani 1 1 d .
H1 H -0.2038 0.3982 0.1662 0.055 Uiso 1 1 calc R
C2 C 0.0474(4) 0.43709(18) 0.16559(17) 0.0432(8) Uani 1 1 d .
H2 H 0.0422 0.4814 0.1308 0.052 Uiso 1 1 calc R
C3 C 0.1954(4) 0.4061(2) 0.20691(18) 0.0468(8) Uani 1 1 d .
H3 H 0.3065 0.4262 0.2048 0.056 Uiso 1 1 calc R
C4 C 0.1484(5) 0.34035(19) 0.25138(18) 0.0480(8) Uani 1 1 d .
H4 H 0.2226 0.3081 0.2842 0.058 Uiso 1 1 calc R
C5 C -0.0276(5) 0.33058(18) 0.23896(18) 0.0483(8) Uani 1 1 d .
H5 H -0.0930 0.2910 0.2622 0.058 Uiso 1 1 calc R
C6 C 0.2001(5) 0.5356(2) 0.3943(3) 0.0668(12) Uani 1 1 d .
H6 H 0.2735 0.5124 0.4354 0.080 Uiso 1 1 calc R
C7 C 0.0360(6) 0.56202(19) 0.4035(2) 0.0574(10) Uani 1 1 d .
H7 H -0.0217 0.5604 0.4522 0.069 Uiso 1 1 calc R
C8 C -0.0284(5) 0.59142(18) 0.3283(2) 0.0513(9) Uani 1 1 d .
H8 H -0.1381 0.6126 0.3171 0.062 Uiso 1 1 calc R
C9 C 0.0962(5) 0.58436(19) 0.2723(2) 0.0542(9) Uani 1 1 d .
H9 H 0.0863 0.6004 0.2170 0.065 Uiso 1 1 calc R
C10 C 0.2373(5) 0.5497(2) 0.3122(3) 0.0651(11) Uani 1 1 d .
H10 H 0.3401 0.5376 0.2887 0.078 Uiso 1 1 calc R
C11 C -0.2645(4) 0.46207(17) 0.31400(19) 0.0409(7) Uani 1 1 d .
C12 C 0.6421(6) 0.2109(2) 0.0694(3) 0.0748(12) Uani 1 1 d .
H12 H 0.7618 0.2129 0.0747 0.090 Uiso 1 1 calc R
C13 C 0.5386(7) 0.2404(2) 0.1239(2) 0.0742(12) Uani 1 1 d .
H13 H 0.5738 0.2644 0.1742 0.089 Uiso 1 1 calc R
C14 C 0.3744(5) 0.22990(19) 0.0945(2) 0.0562(10) Uani 1 1 d .
H14 H 0.2792 0.2468 0.1218 0.067 Uiso 1 1 calc R
C15 C 0.3643(6) 0.1909(2) 0.0188(2) 0.0601(10) Uani 1 1 d .
H15 H 0.2662 0.1772 -0.0142 0.072 Uiso 1 1 calc R
C16 C 0.5446(7) 0.17653(18) 0.0028(2) 0.0763(15) Uani 1 1 d .
H16 H 0.5858 0.1499 -0.0425 0.092 Uiso 1 1 calc R
C17 C 0.7450(4) 0.3043(2) -0.08222(19) 0.0463(8) Uani 1 1 d .
H17 H 0.8289 0.2662 -0.0683 0.056 Uiso 1 1 calc R
C18 C 0.7423(4) 0.38268(19) -0.05263(19) 0.0469(8) Uani 1 1 d .
H18 H 0.8241 0.4061 -0.0156 0.056 Uiso 1 1 calc R
C19 C 0.5947(4) 0.41926(18) -0.08871(19) 0.0480(8) Uani 1 1 d .
H19 H 0.5600 0.4715 -0.0797 0.058 Uiso 1 1 calc R
C20 C 0.5090(4) 0.36409(19) -0.14040(18) 0.0480(8) Uani 1 1 d .
H20 H 0.4071 0.3731 -0.1725 0.058 Uiso 1 1 calc R
C21 C 0.6002(4) 0.29347(19) -0.13620(18) 0.0451(8) Uani 1 1 d .
H21 H 0.5701 0.2467 -0.1646 0.054 Uiso 1 1 calc R
C22 C 0.2312(4) 0.3434(2) -0.04196(19) 0.0483(8) Uani 1 1 d .

loop_
_atom_site_aniso_label
_atom_site_aniso_U_11
_atom_site_aniso_U_22
_atom_site_aniso_U_33
_atom_site_aniso_U_23
_atom_site_aniso_U_13
_atom_site_aniso_U_12
Ti1 0.0288(3) 0.0296(3) 0.0270(3) -0.00012(19) 0.0023(2) 0.0017(2)
Ti2 0.0258(3) 0.0273(3) 0.0328(3) 0.00203(19) 0.0020(2) 0.0014(2)
F1 0.0362(11) 0.0732(14) 0.0767(13) 0.0336(11) -0.0006(9) 0.0094(9)
F2 0.0513(13) 0.0718(13) 0.0626(13) -0.0024(10) 0.0287(10) 0.0032(10)
F3 0.0467(12) 0.0530(11) 0.0697(12) 0.0111(9) 0.0091(9) -0.0159(9)
F4 0.0617(12) 0.0402(9) 0.0304(8) 0.0041(7) 0.0008(8) 0.0100(8)
F5 0.0383(11) 0.0922(15) 0.0512(11) -0.0173(10) -0.0104(9) -0.0028(10)
F6 0.0581(14) 0.0646(14) 0.1088(18) -0.0124(12) -0.0183(13) 0.0334(11)
F7 0.0312(11) 0.141(2) 0.0612(12) -0.0203(13) 0.0110(10) 0.0106(12)
F8 0.0479(11) 0.0419(9) 0.0391(9) -0.0056(7) 0.0028(8) -0.0049(8)
C1 0.047(2) 0.057(2) 0.0325(16) -0.0129(14) -0.0035(14) -0.0052(16)
C2 0.058(2) 0.0439(17) 0.0278(14) -0.0026(13) 0.0060(14) -0.0035(16)
C3 0.043(2) 0.0531(19) 0.0459(18) -0.0140(15) 0.0178(15) 0.0010(16)
C4 0.059(2) 0.0451(18) 0.0408(16) -0.0092(14) 0.0076(15) 0.0179(16)
C5 0.073(3) 0.0347(16) 0.0387(17) -0.0075(13) 0.0137(16) -0.0081(16)
C6 0.068(3) 0.046(2) 0.081(3) -0.0123(19) -0.037(2) -0.0088(19)
C7 0.091(3) 0.0392(18) 0.0442(19) -0.0151(15) 0.0235(19) -0.0181(19)
C8 0.047(2) 0.0295(16) 0.077(2) -0.0067(16) 0.0051(18) 0.0024(14)
C9 0.084(3) 0.0365(17) 0.0428(18) 0.0018(14) 0.0121(18) -0.0143(18)
C10 0.044(2) 0.050(2) 0.104(3) -0.031(2) 0.029(2) -0.0209(18)
C11 0.0381(19) 0.0400(17) 0.0451(17) 0.0114(14) 0.0075(14) -0.0007(14)
C12 0.086(3) 0.052(2) 0.084(3) 0.026(2) -0.010(3) 0.015(2)
C13 0.113(4) 0.059(2) 0.050(2) 0.0238(19) 0.003(2) -0.006(3)
C14 0.075(3) 0.0410(19) 0.055(2) 0.0020(16) 0.025(2) -0.0156(17)
C15 0.086(3) 0.0395(19) 0.055(2) 0.0012(15) 0.005(2) -0.0279(19)
C16 0.153(5) 0.0186(16) 0.064(2) 0.0115(15) 0.059(3) 0.020(2)
C17 0.0344(18) 0.055(2) 0.0512(18) 0.0090(15) 0.0166(15) 0.0096(15)
C18 0.0374(19) 0.056(2) 0.0486(18) -0.0004(15) 0.0105(15) -0.0171(16)
C19 0.058(2) 0.0340(16) 0.0542(19) 0.0120(15) 0.0218(17) 0.0006(16)
C20 0.050(2) 0.054(2) 0.0401(17) 0.0180(15) 0.0018(14) -0.0013(16)
C21 0.057(2) 0.0436(18) 0.0363(16) 0.0009(13) 0.0115(15) -0.0042(16)
C22 0.0315(18) 0.064(2) 0.0481(18) -0.0147(16) -0.0050(15) 0.0089(16)

loop_
_atom_type_symbol
_atom_type_description
_atom_type_scat_dispersion_real
_atom_type_scat_dispersion_imag
_atom_type_scat_source
C C 0.0033 0.0016 'International Tables Vol C Tables 4.2.6.8 and 6.1.1.4'
H H 0.0000 0.0000 'International Tables Vol C Tables 4.2.6.8 and 6.1.1.4'
F F 0.0171 0.0103 'International Tables Vol C Tables 4.2.6.8 and 6.1.1.4'
Ti Ti 0.2776 0.4457 'International Tables Vol C Tables 4.2.6.8 and 6.1.1.4'

loop_
_geom_angle_atom_site_label_1
_geom_angle_atom_site_label_2
_geom_angle_atom_site_label_3
_geom_angle
F4 Ti1 C11 89.35(9)
F4 Ti1 C10 113.70(14)
C11 Ti1 C10 132.22(13)
F4 Ti1 C6 83.01(12)
C11 Ti1 C6 120.09(14)
C10 Ti1 C6 34.61(14)
F4 Ti1 C3 113.58(10)
C11 Ti1 C3 132.11(12)
C10 Ti1 C3 77.83(12)
C6 Ti1 C3 104.64(15)
F4 Ti1 C4 83.04(10)
C11 Ti1 C4 121.11(12)
C10 Ti1 C4 103.51(13)
C6 Ti1 C4 116.71(14)
C3 Ti1 C4 33.94(12)
F4 Ti1 C2 137.96(9)
C11 Ti1 C2 101.18(12)
C10 Ti1 C2 88.90(14)
C6 Ti1 C2 123.21(14)
C3 Ti1 C2 34.33(12)
C4 Ti1 C2 56.57(11)
F4 Ti1 C5 83.90(9)
C11 Ti1 C5 87.22(12)
C10 Ti1 C5 134.17(13)
C6 Ti1 C5 149.41(14)
C3 Ti1 C5 56.55(12)
C4 Ti1 C5 33.97(12)
C2 Ti1 C5 56.55(10)
F4 Ti1 C1 115.57(10)
C11 Ti1 C1 75.80(12)
C10 Ti1 C1 122.46(14)
C6 Ti1 C1 156.93(14)
C3 Ti1 C1 56.52(12)
C4 Ti1 C1 56.50(12)
C2 Ti1 C1 33.72(11)
C5 Ti1 C1 34.24(11)
F4 Ti1 C7 85.52(10)
C11 Ti1 C7 86.55(14)
C10 Ti1 C7 56.44(13)
C6 Ti1 C7 33.76(14)
C3 Ti1 C7 134.21(13)
C4 Ti1 C7 149.76(14)
C2 Ti1 C7 135.17(11)
C5 Ti1 C7 167.77(12)
C1 Ti1 C7 151.80(13)
F4 Ti1 C9 138.42(10)
C11 Ti1 C9 102.24(13)
C10 Ti1 C9 33.65(14)
C6 Ti1 C9 56.50(13)
C3 Ti1 C9 87.87(12)
C4 Ti1 C9 121.33(13)
C2 Ti1 C9 79.23(11)
C5 Ti1 C9 135.77(11)
C1 Ti1 C9 105.99(11)
C7 Ti1 C9 56.07(12)
F4 Ti1 C8 117.02(10)
C11 Ti1 C8 76.35(11)
C10 Ti1 C8 56.01(13)
C6 Ti1 C8 56.12(13)
C3 Ti1 C8 121.25(12)
C4 Ti1 C8 154.98(12)
C2 Ti1 C8 105.02(12)
C5 Ti1 C8 152.71(12)
C1 Ti1 C8 119.13(12)
C7 Ti1 C8 33.66(12)
C9 Ti1 C8 33.65(12)
F8 Ti2 C22 91.37(10)
F8 Ti2 C12 101.95(14)
C22 Ti2 C12 134.99(16)
F8 Ti2 C16 133.83(11)
C22 Ti2 C16 110.37(16)
C12 Ti2 C16 34.85(15)
F8 Ti2 C17 116.69(10)
C22 Ti2 C17 129.86(12)
C12 Ti2 C17 81.53(15)
C16 Ti2 C17 80.29(13)
F8 Ti2 C21 138.55(10)
C22 Ti2 C21 97.34(12)
C12 Ti2 C21 100.03(15)
C16 Ti2 C21 80.19(11)
C17 Ti2 C21 34.29(11)
F8 Ti2 C18 84.64(10)
C22 Ti2 C18 123.76(13)
C12 Ti2 C18 100.37(15)
C16 Ti2 C18 112.18(14)
C17 Ti2 C18 34.45(11)
C21 Ti2 C18 56.97(11)
F8 Ti2 C19 83.10(10)
C22 Ti2 C19 89.54(13)
C12 Ti2 C19 134.31(15)
C16 Ti2 C19 134.82(12)
C17 Ti2 C19 56.94(11)
C21 Ti2 C19 56.67(11)
C18 Ti2 C19 34.25(11)
F8 Ti2 C20 113.48(10)
C22 Ti2 C20 74.59(12)
C12 Ti2 C20 133.70(15)
C16 Ti2 C20 111.45(12)
C17 Ti2 C20 56.64(12)
C21 Ti2 C20 33.91(11)
C18 Ti2 C20 56.66(12)
C19 Ti2 C20 33.98(11)
F8 Ti2 C15 121.47(10)
C22 Ti2 C15 78.18(14)
C12 Ti2 C15 58.10(15)
C16 Ti2 C15 36.06(15)
C17 Ti2 C15 113.50(13)
C21 Ti2 C15 99.99(12)
C18 Ti2 C15 147.44(13)
C19 Ti2 C15 152.31(12)
C20 Ti2 C15 118.33(12)
F8 Ti2 C14 88.29(10)
C22 Ti2 C14 83.22(14)
C12 Ti2 C14 54.90(16)
C16 Ti2 C14 56.39(12)
C17 Ti2 C14 134.21(12)
C21 Ti2 C14 132.89(11)
C18 Ti2 C14 152.15(13)
C19 Ti2 C14 168.62(12)
C20 Ti2 C14 148.82(12)
C15 Ti2 C14 33.70(11)
F8 Ti2 C13 77.93(12)
C22 Ti2 C13 114.19(16)
C12 Ti2 C13 32.63(15)
C16 Ti2 C13 56.17(13)
C17 Ti2 C13 111.95(15)
C21 Ti2 C13 132.26(14)
C18 Ti2 C13 119.52(15)
C19 Ti2 C13 149.64(15)
C20 Ti2 C13 166.17(15)
C15 Ti2 C13 56.46(14)
C14 Ti2 C13 32.70(14)
C2 C1 C5 108.2(3)
C2 C1 Ti1 72.96(16)
C5 C1 Ti1 72.72(16)
C1 C2 C3 107.9(3)
C1 C2 Ti1 73.32(16)
C3 C2 Ti1 72.45(16)
C4 C3 C2 107.9(3)
C4 C3 Ti1 73.35(17)
C2 C3 Ti1 73.22(17)
C3 C4 C5 108.3(3)
C3 C4 Ti1 72.71(18)
C5 C4 Ti1 73.10(17)
C4 C5 C1 107.6(3)
C4 C5 Ti1 72.93(17)
C1 C5 Ti1 73.03(17)
C7 C6 C10 107.5(3)
C7 C6 Ti1 74.1(2)
C10 C6 Ti1 72.66(19)
C6 C7 C8 108.1(3)
C6 C7 Ti1 72.13(19)
C8 C7 Ti1 73.29(18)
C9 C8 C7 108.5(3)
C9 C8 Ti1 73.10(18)
C7 C8 Ti1 73.05(18)
C10 C9 C8 108.0(3)
C10 C9 Ti1 72.1(2)
C8 C9 Ti1 73.25(18)
C9 C10 C6 108.0(3)
C9 C10 Ti1 74.2(2)
C6 C10 Ti1 72.7(2)
F1 C11 F2 103.7(2)
F1 C11 F3 102.3(2)
F2 C11 F3 102.0(2)
F1 C11 Ti1 118.37(19)
F2 C11 Ti1 114.0(2)
F3 C11 Ti1 114.46(19)
C13 C12 C16 109.9(4)
C13 C12 Ti2 76.6(2)
C16 C12 Ti2 73.5(2)
C12 C13 C14 108.8(4)
C12 C13 Ti2 70.8(2)
C14 C13 Ti2 73.5(2)
C13 C14 C15 111.7(4)
C13 C14 Ti2 73.8(2)
C15 C14 Ti2 72.88(19)
C14 C15 C16 103.6(3)
C14 C15 Ti2 73.41(19)
C16 C15 Ti2 70.68(18)
C12 C16 C15 105.9(3)
C12 C16 Ti2 71.67(19)
C15 C16 Ti2 73.26(18)
C21 C17 C18 107.9(3)
C21 C17 Ti2 73.01(18)
C18 C17 Ti2 73.22(18)
C19 C18 C17 107.5(3)
C19 C18 Ti2 73.05(18)
C17 C18 Ti2 72.33(17)
C20 C19 C18 107.9(3)
C20 C19 Ti2 73.12(17)
C18 C19 Ti2 72.70(17)
C21 C20 C19 108.5(3)
C21 C20 Ti2 72.46(17)
C19 C20 Ti2 72.89(17)
C20 C21 C17 108.2(3)
C20 C21 Ti2 73.64(18)
C17 C21 Ti2 72.71(18)
F6 C22 F5 103.5(3)
F6 C22 F7 103.2(3)
F5 C22 F7 102.6(3)
F6 C22 Ti2 112.8(2)
F5 C22 Ti2 118.1(2)
F7 C22 Ti2 114.9(2)

loop_
_geom_bond_atom_site_label_1
_geom_bond_atom_site_label_2
_geom_bond_distance
Ti1 F4 1.8313(16)
Ti1 C11 2.221(3)
Ti1 C10 2.343(3)
Ti1 C6 2.344(3)
Ti1 C3 2.354(3)
Ti1 C4 2.362(3)
Ti1 C2 2.364(3)
Ti1 C5 2.365(3)
Ti1 C1 2.369(3)
Ti1 C7 2.369(3)
Ti1 C9 2.370(3)
Ti1 C8 2.372(3)
Ti2 F8 1.8298(16)
Ti2 C22 2.221(3)
Ti2 C12 2.322(4)
Ti2 C16 2.345(3)
Ti2 C17 2.354(3)
Ti2 C21 2.358(3)
Ti2 C18 2.366(3)
Ti2 C19 2.370(3)
Ti2 C20 2.373(3)
Ti2 C15 2.380(3)
Ti2 C14 2.386(3)
Ti2 C13 2.391(3)
F1 C11 1.362(3)
F2 C11 1.365(4)
F3 C11 1.370(3)
F5 C22 1.366(3)
F6 C22 1.352(4)
F7 C22 1.368(4)
C1 C2 1.373(5)
C1 C5 1.393(5)
C2 C3 1.393(5)
C3 C4 1.377(5)
C4 C5 1.381(5)
C6 C7 1.369(6)
C6 C10 1.394(6)
C7 C8 1.373(5)
C8 C9 1.373(5)
C9 C10 1.364(6)
C12 C13 1.326(6)
C12 C16 1.398(6)
C13 C14 1.345(6)
C14 C15 1.382(5)
C15 C16 1.463(6)
C17 C21 1.389(5)
C17 C18 1.398(5)
C18 C19 1.395(5)
C19 C20 1.386(5)
C20 C21 1.380(5)
